data_4307116
loop_
_publ_author_name
'Jun Xia'
'Bin Zhao'
'Hong-Sheng Wang'
'Wei Shi'
'Yue Ma'
'Hai-Bin Song'
'Peng Cheng'
'Dai-Zheng Liao'
'Shi-Ping Yan'

_publ_section_title
;
Two- and Three-Dimensional Lanthanide Complexes: Synthesis, Crystal
Structures, and Properties
;
_journal_name_full 'Inorganic Chemistry'
_journal_page_first 3450
_journal_page_last 3458
_journal_paper_doi 10.1021/ic061620p
_journal_volume 46
_journal_year 2007
_chemical_formula_sum 'C15 H18 N6 O18 Sm2'
_chemical_formula_weight 871.05
_chemical_name_systematic
; 
 ? 
;
_space_group_IT_number 9
_symmetry_cell_setting monoclinic
_symmetry_space_group_name_Hall 'C -2yc'
_symmetry_space_group_name_H-M 'C 1 c 1'
_atom_sites_solution_hydrogens geom
_atom_sites_solution_primary direct
_atom_sites_solution_secondary difmap
_audit_creation_method SHELXL-97
_cell_angle_alpha 90.00
_cell_angle_beta 98.372(2)
_cell_angle_gamma 90.00
_cell_formula_units_Z 4
_cell_length_a 15.543(3)
_cell_length_b 8.7650(15)
_cell_length_c 18.219(3)
_cell_measurement_reflns_used 4848
_cell_measurement_temperature 293(2)
_cell_measurement_theta_max 27.94
_cell_measurement_theta_min 2.65
_cell_volume 2455.6(8)
_computing_cell_refinement 'Bruker SMART'
_computing_data_collection 'Bruker SMART'
_computing_data_reduction 'Bruker SAINT'
_computing_molecular_graphics 'Bruker SHELXTL'
_computing_publication_material 'Bruker SHELXTL'
_computing_structure_refinement 'SHELXL-97 (Sheldrick, 1997)'
_computing_structure_solution 'SHELXS-97 (Sheldrick, 1990)'
_diffrn_ambient_temperature 293(2)
_diffrn_measured_fraction_theta_full 0.999
_diffrn_measured_fraction_theta_max 0.999
_diffrn_measurement_device_type 'CCD area detector'
_diffrn_measurement_method 'phi and omega scans'
_diffrn_radiation_monochromator graphite
_diffrn_radiation_source 'fine-focus sealed tube'
_diffrn_radiation_type MoK\a
_diffrn_radiation_wavelength 0.71073
_diffrn_reflns_av_R_equivalents 0.0172
_diffrn_reflns_av_sigmaI/netI 0.0359
_diffrn_reflns_limit_h_max 18
_diffrn_reflns_limit_h_min -17
_diffrn_reflns_limit_k_max 8
_diffrn_reflns_limit_k_min -10
_diffrn_reflns_limit_l_max 21
_diffrn_reflns_limit_l_min -19
_diffrn_reflns_number 6471
_diffrn_reflns_theta_full 25.03
_diffrn_reflns_theta_max 25.03
_diffrn_reflns_theta_min 2.65
_exptl_absorpt_coefficient_mu 4.835
_exptl_absorpt_correction_T_max 1.000000
_exptl_absorpt_correction_T_min 0.765442
_exptl_absorpt_correction_type multi-scan
_exptl_absorpt_process_details SADABS
_exptl_crystal_colour COLORLESS
_exptl_crystal_density_diffrn 2.356
_exptl_crystal_density_meas ?
_exptl_crystal_density_method 'not measured'
_exptl_crystal_description BLOCK
_exptl_crystal_F_000 1672
_exptl_crystal_size_max 0.28
_exptl_crystal_size_mid 0.22
_exptl_crystal_size_min 0.20
_refine_diff_density_max 0.319
_refine_diff_density_min -0.424
_refine_diff_density_rms 0.071
_refine_ls_abs_structure_details 'Flack H D (1983), Acta Cryst. A39, 876-881'
_refine_ls_abs_structure_Flack -0.001(8)
_refine_ls_extinction_method none
_refine_ls_goodness_of_fit_ref 0.931
_refine_ls_hydrogen_treatment mixed
_refine_ls_matrix_type full
_refine_ls_number_parameters 380
_refine_ls_number_reflns 3787
_refine_ls_number_restraints 17
_refine_ls_restrained_S_all 0.929
_refine_ls_R_factor_all 0.0153
_refine_ls_R_factor_gt 0.0149
_refine_ls_shift/su_max 0.001
_refine_ls_shift/su_mean 0.000
_refine_ls_structure_factor_coef Fsqd
_refine_ls_weighting_details 'calc w=1/[\s^2^(Fo^2^)+(0.0011P)^2^+0.0000P] where P=(Fo^2^+2Fc^2^)/3'
_refine_ls_weighting_scheme calc
_refine_ls_wR_factor_gt 0.0318
_refine_ls_wR_factor_ref 0.0319
_reflns_number_gt 3729
_reflns_number_total 3787
_reflns_threshold_expression >2sigma(I)
_cod_data_source_file ic061620psi20060828_112828.cif
_cod_data_source_block 60611b
_cod_depositor_comments
;
The following automatic conversions were performed:
'_symmetry_cell_setting' value 'Monoclinic' changed to 'monoclinic'
according to '/home/saulius/struct/CIF-dictionaries/cif_core.dic'
dictionary named 'cif_core.dic' version 2.4.1 from
2010-06-29.

'_exptl_absorpt_correction_type' value 'MULTI-SCAN' changed
to 'multi-scan' according to
'/home/saulius/struct/CIF-dictionaries/cif_core.dic' dictionary named
'cif_core.dic' version 2.4.1 from 2010-06-29.

Automatic conversion script
Id: cif_fix_enum 1527 2010-12-29 10:47:43Z saulius 

The following automatic conversions were performed:

'_exptl_crystal_density_meas' value 'NONE' was changed to '?' - the
value is perceived as not measured.

Automatic conversion script
Id: cif_fix_values 3008 2015-01-20 13:52:24Z robertas 
;
_cod_original_cell_volume 2455.7(7)
_cod_database_code 4307116

loop_
_symmetry_equiv_pos_as_xyz
'x, y, z'
'x, -y, z+1/2'
'x+1/2, y+1/2, z'
'x+1/2, -y+1/2, z+1/2'

loop_
_atom_site_label
_atom_site_type_symbol
_atom_site_fract_x
_atom_site_fract_y
_atom_site_fract_z
_atom_site_U_iso_or_equiv
_atom_site_adp_type
_atom_site_occupancy
_atom_site_symmetry_multiplicity
_atom_site_calc_flag
_atom_site_refinement_flags
_atom_site_disorder_assembly
_atom_site_disorder_group
Sm1 Sm 0.393555(11) 0.41061(2) 0.568626(10) 0.01186(6) Uani 1 1 d . . .
Sm2 Sm 0.301225(12) 0.45312(2) 0.354330(10) 0.00949(5) Uani 1 1 d . . .
O1 O 0.2661(2) 0.3255(3) 0.47390(15) 0.0163(6) Uani 1 1 d . . .
O2 O 0.1743(2) 0.1922(4) 0.53348(16) 0.0269(8) Uani 1 1 d . . .
O3 O -0.0886(2) 0.0269(3) 0.27988(16) 0.0190(7) Uani 1 1 d . . .
O4 O -0.0260(2) 0.1304(4) 0.18866(16) 0.0227(7) Uani 1 1 d . . .
O5 O 0.2079(2) 0.5284(3) 0.24282(15) 0.0179(7) Uani 1 1 d . . .
O6 O 0.0966(2) 0.6599(4) 0.18295(16) 0.0409(10) Uani 1 1 d . . .
O7 O -0.0739(2) 0.8562(3) 0.43370(16) 0.0218(7) Uani 1 1 d . . .
O8 O 0.0308(2) 0.8126(4) 0.52545(17) 0.0325(9) Uani 1 1 d . . .
O9 O 0.3385(2) 0.6055(3) 0.47532(15) 0.0190(7) Uani 1 1 d . . .
O10 O 0.3420(3) 0.8306(4) 0.53407(18) 0.0547(13) Uani 1 1 d . . .
O11 O 0.3326(2) 1.2468(3) 0.27814(15) 0.0191(7) Uani 1 1 d . . .
O12 O 0.3275(3) 1.0698(3) 0.18985(17) 0.0345(9) Uani 1 1 d . . .
O13 O 0.2872(2) 0.3113(3) 0.64344(15) 0.0206(7) Uani 1 1 d D . .
H13A H 0.2680 0.4008 0.6489 0.031 Uiso 1 1 d RD . .
H13B H 0.2543 0.2518 0.6151 0.031 Uiso 1 1 d RD . .
O14 O 0.3530(2) 0.6199(3) 0.63745(16) 0.0274(8) Uani 1 1 d D . .
H14A H 0.3395 0.6195 0.6810 0.041 Uiso 1 1 d RD . .
H14B H 0.3445 0.7029 0.6134 0.041 Uiso 1 1 d RD . .
O15 O 0.5135(2) 0.6075(4) 0.5794(2) 0.0398(10) Uani 1 1 d D . .
H15A H 0.5358 0.5932 0.5400 0.060 Uiso 1 1 d RD . .
H15B H 0.5279 0.6892 0.6032 0.060 Uiso 1 1 d RD . .
O16 O 0.4035(3) 0.1290(3) 0.5754(2) 0.0468(10) Uani 1 1 d D . .
H16A H 0.4014 0.1239 0.6217 0.070 Uiso 1 1 d RD . .
H16B H 0.3689 0.0715 0.5473 0.070 Uiso 1 1 d RD . .
N1 N 0.1740(2) 0.2617(4) 0.3429(2) 0.0171(9) Uani 1 1 d . . .
N2 N 0.1141(2) 0.2218(4) 0.28643(19) 0.0188(9) Uani 1 1 d . . .
H2 H 0.1189 0.2370 0.2406 0.023 Uiso 1 1 calc R . .
N3 N 0.1587(3) 0.5882(4) 0.3734(2) 0.0203(9) Uani 1 1 d . . .
N4 N 0.1207(2) 0.6410(4) 0.43062(18) 0.0195(9) Uani 1 1 d . . .
H4 H 0.1388 0.6218 0.4766 0.023 Uiso 1 1 calc R . .
N5 N 0.3215(3) 0.7456(4) 0.3446(2) 0.0204(9) Uani 1 1 d . . .
N6 N 0.3197(2) 0.8412(4) 0.28786(18) 0.0189(8) Uani 1 1 d . . .
H6 H 0.3124 0.8137 0.2421 0.023 Uiso 1 1 calc R . .
C1 C 0.1966(3) 0.2465(5) 0.4765(2) 0.0186(10) Uani 1 1 d . . .
C2 C 0.1419(3) 0.2186(5) 0.4042(2) 0.0161(9) Uani 1 1 d . . .
C3 C 0.0606(3) 0.1507(6) 0.3853(2) 0.0192(11) Uani 1 1 d . . .
H3 H 0.0248 0.1110 0.4173 0.023 Uiso 1 1 calc R . .
C4 C 0.0452(3) 0.1550(5) 0.3097(2) 0.0167(9) Uani 1 1 d . . .
C5 C -0.0296(3) 0.1005(5) 0.2545(2) 0.0155(10) Uani 1 1 d . . .
C6 C 0.1384(3) 0.6083(5) 0.2399(2) 0.0215(10) Uani 1 1 d . . .
C7 C 0.1107(3) 0.6430(5) 0.3129(2) 0.0204(10) Uani 1 1 d . . .
C8 C 0.0417(3) 0.7305(5) 0.3300(2) 0.0208(10) Uani 1 1 d . . .
H8 H -0.0009 0.7798 0.2973 0.025 Uiso 1 1 calc R . .
C9 C 0.0506(3) 0.7278(5) 0.4061(2) 0.0181(10) Uani 1 1 d . . .
C10 C 0.0001(3) 0.8032(5) 0.4581(3) 0.0205(10) Uani 1 1 d . . .
C11 C 0.3381(3) 0.7537(5) 0.4778(2) 0.0224(11) Uani 1 1 d . . .
C12 C 0.3323(3) 0.8311(4) 0.4049(2) 0.0196(10) Uani 1 1 d . . .
C13 C 0.3387(3) 0.9832(5) 0.3869(2) 0.0216(10) Uani 1 1 d . . .
H13 H 0.3468 1.0657 0.4193 0.026 Uiso 1 1 calc R . .
C14 C 0.3306(3) 0.9866(5) 0.3111(2) 0.0174(10) Uani 1 1 d . . .
C15 C 0.3305(3) 1.1092(4) 0.2548(2) 0.0186(10) Uani 1 1 d . . .
O17 O 0.1644(2) 0.8044(5) 0.64458(18) 0.0483(10) Uani 1 1 d D . .
H17A H 0.1313 0.8335 0.6058 0.073 Uiso 1 1 d RD . .
H17B H 0.2122 0.8521 0.6553 0.073 Uiso 1 1 d RD . .
O18 O 0.102(3) 0.5318(12) 0.5701(5) 0.077(9) Uani 0.53(4) 1 d P A 1
O18' O 0.1617(13) 0.5302(12) 0.5707(5) 0.031(4) Uani 0.47(4) 1 d P A 2

loop_
_atom_site_aniso_label
_atom_site_aniso_U_11
_atom_site_aniso_U_22
_atom_site_aniso_U_33
_atom_site_aniso_U_23
_atom_site_aniso_U_13
_atom_site_aniso_U_12
Sm1 0.01277(12) 0.01395(11) 0.00877(11) -0.00045(9) 0.00130(9) 0.00137(9)
Sm2 0.00992(11) 0.00956(10) 0.00903(11) -0.00007(9) 0.00146(8) 0.00070(9)
O1 0.0154(18) 0.0208(15) 0.0118(15) 0.0000(12) -0.0006(13) -0.0079(13)
O2 0.026(2) 0.040(2) 0.0131(16) 0.0011(14) -0.0005(15) -0.0181(16)
O3 0.0139(17) 0.0191(16) 0.0238(17) 0.0005(13) 0.0020(14) -0.0031(13)
O4 0.021(2) 0.0339(19) 0.0117(16) 0.0006(13) -0.0023(13) -0.0110(15)
O5 0.0178(19) 0.0223(18) 0.0139(15) -0.0001(13) 0.0031(13) 0.0030(14)
O6 0.037(2) 0.072(3) 0.0130(18) 0.0143(17) 0.0006(16) 0.031(2)
O7 0.0148(19) 0.0363(19) 0.0146(16) 0.0012(13) 0.0033(13) 0.0110(14)
O8 0.023(2) 0.056(2) 0.0177(18) -0.0060(16) 0.0023(15) 0.0175(17)
O9 0.031(2) 0.0095(18) 0.0151(18) 0.0003(11) -0.0006(14) 0.0006(13)
O10 0.132(4) 0.0154(19) 0.0152(19) -0.0003(15) 0.007(2) 0.003(2)
O11 0.0278(19) 0.0129(16) 0.0177(15) -0.0002(12) 0.0070(14) -0.0005(13)
O12 0.073(3) 0.0200(17) 0.0117(17) -0.0025(13) 0.0113(17) -0.0008(17)
O13 0.0224(19) 0.0219(16) 0.0176(16) -0.0045(14) 0.0031(13) -0.0084(14)
O14 0.052(2) 0.0179(17) 0.0140(16) 0.0025(13) 0.0109(16) 0.0085(15)
O15 0.037(3) 0.046(2) 0.040(2) -0.0172(18) 0.0163(19) -0.0218(18)
O16 0.081(3) 0.0166(17) 0.035(2) -0.0039(18) -0.018(2) 0.005(2)
N1 0.014(2) 0.024(2) 0.0145(19) -0.0020(16) 0.0047(16) -0.0081(16)
N2 0.017(2) 0.028(2) 0.0099(18) -0.0007(16) -0.0049(17) -0.0081(17)
N3 0.020(2) 0.027(2) 0.015(2) 0.0029(16) 0.0085(17) 0.0078(16)
N4 0.019(2) 0.031(2) 0.0101(18) -0.0016(15) 0.0052(16) 0.0071(16)
N5 0.032(3) 0.0160(19) 0.016(2) 0.0025(16) 0.0093(17) -0.0016(17)
N6 0.036(2) 0.0109(18) 0.0091(17) 0.0023(14) 0.0014(16) -0.0002(16)
C1 0.019(3) 0.023(2) 0.013(2) -0.0016(18) -0.002(2) -0.0044(19)
C2 0.015(2) 0.022(2) 0.011(2) 0.0055(18) 0.0020(18) -0.0047(18)
C3 0.021(3) 0.026(3) 0.009(2) 0.0022(19) -0.0015(19) -0.008(2)
C4 0.012(2) 0.023(2) 0.014(2) 0.0015(18) -0.0008(18) -0.0052(19)
C5 0.015(3) 0.015(2) 0.016(2) 0.0017(18) 0.0011(19) -0.0012(18)
C6 0.020(3) 0.028(3) 0.016(2) -0.0008(19) 0.004(2) 0.006(2)
C7 0.018(3) 0.025(2) 0.020(2) 0.0025(19) 0.007(2) 0.0038(19)
C8 0.018(3) 0.028(3) 0.017(2) 0.0038(19) 0.005(2) 0.011(2)
C9 0.011(2) 0.026(2) 0.017(2) 0.0006(19) 0.0008(19) 0.0043(19)
C10 0.016(3) 0.026(3) 0.020(3) 0.0018(19) 0.006(2) 0.0073(19)
C11 0.039(3) 0.017(3) 0.011(3) 0.0022(17) 0.002(2) 0.001(2)
C12 0.032(3) 0.014(2) 0.012(2) -0.0009(17) 0.002(2) -0.0015(19)
C13 0.037(3) 0.013(2) 0.015(2) -0.0017(17) 0.002(2) 0.001(2)
C14 0.027(3) 0.011(2) 0.014(2) 0.0000(17) 0.0050(19) 0.0021(18)
C15 0.021(3) 0.012(2) 0.023(2) -0.0001(18) 0.004(2) -0.0043(18)
O17 0.030(2) 0.089(3) 0.0237(19) 0.0062(19) -0.0033(16) 0.005(2)
O18 0.15(3) 0.050(6) 0.030(5) 0.017(4) 0.025(7) 0.046(8)
O18' 0.035(10) 0.046(5) 0.013(4) 0.005(3) 0.004(4) 0.021(4)

loop_
_atom_type_symbol
_atom_type_description
_atom_type_scat_dispersion_real
_atom_type_scat_dispersion_imag
_atom_type_scat_source
C C 0.0033 0.0016 'International Tables Vol C Tables 4.2.6.8 and 6.1.1.4'
H H 0.0000 0.0000 'International Tables Vol C Tables 4.2.6.8 and 6.1.1.4'
N N 0.0061 0.0033 'International Tables Vol C Tables 4.2.6.8 and 6.1.1.4'
O O 0.0106 0.0060 'International Tables Vol C Tables 4.2.6.8 and 6.1.1.4'
Sm Sm -0.1638 3.4418 'International Tables Vol C Tables 4.2.6.8 and 6.1.1.4'

loop_
_geom_angle_atom_site_label_1
_geom_angle_atom_site_label_2
_geom_angle_atom_site_label_3
_geom_angle
_geom_angle_site_symmetry_1
_geom_angle_site_symmetry_3
_geom_angle_publ_flag
O14 Sm1 O4 76.98(11) . 4 ?
O14 Sm1 O13 74.13(10) . . ?
O4 Sm1 O13 75.09(11) 4 . ?
O14 Sm1 O9 74.69(9) . . ?
O4 Sm1 O9 144.87(12) 4 . ?
O13 Sm1 O9 115.72(11) . . ?
O14 Sm1 O16 140.22(12) . . ?
O4 Sm1 O16 77.48(12) 4 . ?
O13 Sm1 O16 70.13(13) . . ?
O9 Sm1 O16 137.38(11) . . ?
O14 Sm1 O15 71.25(11) . . ?
O4 Sm1 O15 75.47(12) 4 . ?
O13 Sm1 O15 138.53(10) . . ?
O9 Sm1 O15 76.05(12) . . ?
O16 Sm1 O15 129.60(15) . . ?
O14 Sm1 O8 137.05(12) . 3_545 ?
O4 Sm1 O8 83.13(10) 4 3_545 ?
O13 Sm1 O8 136.09(10) . 3_545 ?
O9 Sm1 O8 104.10(10) . 3_545 ?
O16 Sm1 O8 68.14(14) . 3_545 ?
O15 Sm1 O8 67.04(12) . 3_545 ?
O14 Sm1 O1 110.31(11) . . ?
O4 Sm1 O1 146.27(10) 4 . ?
O13 Sm1 O1 75.59(9) . . ?
O9 Sm1 O1 65.08(9) . . ?
O16 Sm1 O1 77.17(12) . . ?
O15 Sm1 O1 138.25(11) . . ?
O8 Sm1 O1 107.36(10) 3_545 . ?
O14 Sm1 O7 137.91(9) . 3_545 ?
O4 Sm1 O7 133.23(10) 4 3_545 ?
O13 Sm1 O7 133.94(10) . 3_545 ?
O9 Sm1 O7 64.93(9) . 3_545 ?
O16 Sm1 O7 81.16(12) . 3_545 ?
O15 Sm1 O7 87.50(10) . 3_545 ?
O8 Sm1 O7 50.25(10) 3_545 3_545 ?
O1 Sm1 O7 63.14(9) . 3_545 ?
O14 Sm1 C10 146.43(12) . 3_545 ?
O4 Sm1 C10 107.89(12) 4 3_545 ?
O13 Sm1 C10 139.43(11) . 3_545 ?
O9 Sm1 C10 85.60(11) . 3_545 ?
O16 Sm1 C10 71.21(14) . 3_545 ?
O15 Sm1 C10 77.84(12) . 3_545 ?
O8 Sm1 C10 25.05(12) 3_545 3_545 ?
O1 Sm1 C10 84.38(12) . 3_545 ?
O7 Sm1 C10 25.35(12) 3_545 3_545 ?
O14 Sm1 Sm2 111.29(8) . . ?
O4 Sm1 Sm2 168.91(7) 4 . ?
O13 Sm1 Sm2 113.77(7) . . ?
O9 Sm1 Sm2 38.83(6) . . ?
O16 Sm1 Sm2 98.82(9) . . ?
O15 Sm1 Sm2 99.72(8) . . ?
O8 Sm1 Sm2 85.79(8) 3_545 . ?
O1 Sm1 Sm2 39.35(6) . . ?
O7 Sm1 Sm2 35.77(7) 3_545 . ?
C10 Sm1 Sm2 61.09(10) 3_545 . ?
O14 Sm1 H13A 56.5 . . ?
O4 Sm1 H13A 79.4 4 . ?
O13 Sm1 H13A 19.0 . . ?
O9 Sm1 H13A 101.3 . . ?
O16 Sm1 H13A 89.2 . . ?
O15 Sm1 H13A 125.7 . . ?
O8 Sm1 H13A 153.9 3_545 . ?
O1 Sm1 H13A 78.3 . . ?
O7 Sm1 H13A 141.5 3_545 . ?
C10 Sm1 H13A 156.4 3_545 . ?
Sm2 Sm1 H13A 111.2 . . ?
O11 Sm2 O7 82.29(10) 1_545 3_545 ?
O11 Sm2 O5 82.24(10) 1_545 . ?
O7 Sm2 O5 159.92(9) 3_545 . ?
O11 Sm2 O3 69.74(9) 1_545 3 ?
O7 Sm2 O3 81.74(10) 3_545 3 ?
O5 Sm2 O3 80.94(10) . 3 ?
O11 Sm2 O9 149.06(10) 1_545 . ?
O7 Sm2 O9 66.77(10) 3_545 . ?
O5 Sm2 O9 127.86(9) . . ?
O3 Sm2 O9 104.59(10) 3 . ?
O11 Sm2 O1 104.51(9) 1_545 . ?
O7 Sm2 O1 65.74(9) 3_545 . ?
O5 Sm2 O1 131.00(10) . . ?
O3 Sm2 O1 147.48(10) 3 . ?
O9 Sm2 O1 63.23(8) . . ?
O11 Sm2 N1 71.15(11) 1_545 . ?
O7 Sm2 N1 111.20(12) 3_545 . ?
O5 Sm2 N1 75.50(11) . . ?
O3 Sm2 N1 136.43(10) 3 . ?
O9 Sm2 N1 118.84(10) . . ?
O1 Sm2 N1 62.09(10) . . ?
O11 Sm2 N3 133.00(12) 1_545 . ?
O7 Sm2 N3 135.73(11) 3_545 . ?
O5 Sm2 N3 64.21(11) . . ?
O3 Sm2 N3 130.10(10) 3 . ?
O9 Sm2 N3 74.75(11) . . ?
O1 Sm2 N3 78.08(10) . . ?
N1 Sm2 N3 69.28(12) . . ?
O11 Sm2 N5 132.57(10) 1_545 . ?
O7 Sm2 N5 107.20(12) 3_545 . ?
O5 Sm2 N5 74.69(12) . . ?
O3 Sm2 N5 66.11(10) 3 . ?
O9 Sm2 N5 61.98(10) . . ?
O1 Sm2 N5 121.99(10) . . ?
N1 Sm2 N5 137.52(13) . . ?
N3 Sm2 N5 70.77(12) . . ?
O11 Sm2 Sm1 115.31(7) 1_545 . ?
O7 Sm2 Sm1 39.72(6) 3_545 . ?
O5 Sm2 Sm1 160.10(7) . . ?
O3 Sm2 Sm1 113.04(8) 3 . ?
O9 Sm2 Sm1 37.10(6) . . ?
O1 Sm2 Sm1 38.72(7) . . ?
N1 Sm2 Sm1 100.46(8) . . ?
N3 Sm2 Sm1 96.01(8) . . ?
N5 Sm2 Sm1 97.45(9) . . ?
C1 O1 Sm1 134.9(3) . . ?
C1 O1 Sm2 123.1(3) . . ?
Sm1 O1 Sm2 101.93(10) . . ?
C5 O3 Sm2 162.1(3) . 3_445 ?
C5 O4 Sm1 140.0(3) . 4_454 ?
C6 O5 Sm2 125.8(3) . . ?
C10 O7 Sm2 163.6(3) . 3_455 ?
C10 O7 Sm1 91.6(3) . 3_455 ?
Sm2 O7 Sm1 104.52(10) 3_455 3_455 ?
C10 O8 Sm1 96.3(3) . 3_455 ?
C11 O9 Sm1 132.0(3) . . ?
C11 O9 Sm2 123.2(2) . . ?
Sm1 O9 Sm2 104.07(9) . . ?
C15 O11 Sm2 156.4(3) . 1_565 ?
Sm1 O13 H13A 90.7 . . ?
Sm1 O13 H13B 105.9 . . ?
H13A O13 H13B 116.6 . . ?
Sm1 O14 H14A 127.9 . . ?
Sm1 O14 H14B 115.1 . . ?
H14A O14 H14B 116.4 . . ?
Sm1 O15 H15A 102.8 . . ?
Sm1 O15 H15B 138.7 . . ?
H15A O15 H15B 116.4 . . ?
Sm1 O16 H16A 95.2 . . ?
Sm1 O16 H16B 122.1 . . ?
H16A O16 H16B 117.0 . . ?
N2 N1 C2 105.5(3) . . ?
N2 N1 Sm2 132.6(2) . . ?
C2 N1 Sm2 119.3(3) . . ?
N1 N2 C4 111.8(3) . . ?
N1 N2 H2 124.1 . . ?
C4 N2 H2 124.1 . . ?
C7 N3 N4 105.1(4) . . ?
C7 N3 Sm2 116.3(3) . . ?
N4 N3 Sm2 137.8(3) . . ?
C9 N4 N3 111.1(4) . . ?
C9 N4 H4 124.4 . . ?
N3 N4 H4 124.4 . . ?
C12 N5 N6 106.0(3) . . ?
C12 N5 Sm2 120.4(3) . . ?
N6 N5 Sm2 133.5(3) . . ?
N5 N6 C14 111.4(3) . . ?
N5 N6 H6 124.3 . . ?
C14 N6 H6 124.3 . . ?
O2 C1 O1 125.2(4) . . ?
O2 C1 C2 119.2(4) . . ?
O1 C1 C2 115.6(4) . . ?
N1 C2 C3 110.4(4) . . ?
N1 C2 C1 117.3(4) . . ?
C3 C2 C1 132.3(4) . . ?
C4 C3 C2 104.9(4) . . ?
C4 C3 H3 127.5 . . ?
C2 C3 H3 127.5 . . ?
N2 C4 C3 107.5(4) . . ?
N2 C4 C5 120.2(4) . . ?
C3 C4 C5 132.4(4) . . ?
O4 C5 O3 127.0(4) . . ?
O4 C5 C4 116.2(4) . . ?
O3 C5 C4 116.7(4) . . ?
O6 C6 O5 125.2(4) . . ?
O6 C6 C7 119.6(4) . . ?
O5 C6 C7 115.2(4) . . ?
N3 C7 C8 111.9(4) . . ?
N3 C7 C6 117.9(4) . . ?
C8 C7 C6 130.2(4) . . ?
C9 C8 C7 104.4(4) . . ?
C9 C8 H8 127.8 . . ?
C7 C8 H8 127.8 . . ?
N4 C9 C8 107.5(4) . . ?
N4 C9 C10 121.4(4) . . ?
C8 C9 C10 131.1(4) . . ?
O8 C10 O7 121.3(4) . . ?
O8 C10 C9 119.8(4) . . ?
O7 C10 C9 118.9(4) . . ?
O8 C10 Sm1 58.7(2) . 3_455 ?
O7 C10 Sm1 63.1(2) . 3_455 ?
C9 C10 Sm1 172.0(3) . 3_455 ?
O10 C11 O9 125.5(4) . . ?
O10 C11 C12 119.2(4) . . ?
O9 C11 C12 115.2(3) . . ?
N5 C12 C13 110.8(4) . . ?
N5 C12 C11 118.0(4) . . ?
C13 C12 C11 131.2(4) . . ?
C14 C13 C12 105.2(4) . . ?
C14 C13 H13 127.4 . . ?
C12 C13 H13 127.4 . . ?
N6 C14 C13 106.6(4) . . ?
N6 C14 C15 118.7(3) . . ?
C13 C14 C15 134.7(4) . . ?
O12 C15 O11 125.6(4) . . ?
O12 C15 C14 117.3(4) . . ?
O11 C15 C14 117.1(4) . . ?
H17A O17 H17B 116.5 . . ?

loop_
_geom_bond_atom_site_label_1
_geom_bond_atom_site_label_2
_geom_bond_distance
_geom_bond_site_symmetry_2
_geom_bond_publ_flag
Sm1 O14 2.359(3) . ?
Sm1 O4 2.383(3) 4 ?
Sm1 O13 2.451(3) . ?
Sm1 O9 2.473(3) . ?
Sm1 O16 2.475(3) . ?
Sm1 O15 2.527(3) . ?
Sm1 O8 2.529(3) 3_545 ?
Sm1 O1 2.542(3) . ?
Sm1 O7 2.625(3) 3_545 ?
Sm1 C10 2.942(4) 3_545 ?
Sm1 Sm2 3.9763(7) . ?
Sm1 H13A 2.6045 . ?
Sm2 O11 2.373(3) 1_545 ?
Sm2 O7 2.401(3) 3_545 ?
Sm2 O5 2.410(3) . ?
Sm2 O3 2.422(3) 3 ?
Sm2 O9 2.570(3) . ?
Sm2 O1 2.577(3) . ?
Sm2 N1 2.578(4) . ?
Sm2 N3 2.580(4) . ?
Sm2 N5 2.592(4) . ?
O1 C1 1.290(5) . ?
O2 C1 1.236(5) . ?
O3 C5 1.263(5) . ?
O3 Sm2 2.422(3) 3_445 ?
O4 C5 1.236(5) . ?
O4 Sm1 2.383(3) 4_454 ?
O5 C6 1.282(5) . ?
O6 C6 1.228(5) . ?
O7 C10 1.260(6) . ?
O7 Sm2 2.401(3) 3_455 ?
O7 Sm1 2.625(3) 3_455 ?
O8 C10 1.253(6) . ?
O8 Sm1 2.529(3) 3_455 ?
O9 C11 1.300(5) . ?
O10 C11 1.221(5) . ?
O11 C15 1.278(5) . ?
O11 Sm2 2.373(3) 1_565 ?
O12 C15 1.227(5) . ?
O13 H13A 0.8500 . ?
O13 H13B 0.8500 . ?
O14 H14A 0.8500 . ?
O14 H14B 0.8500 . ?
O15 H15A 0.8501 . ?
O15 H15B 0.8501 . ?
O16 H16A 0.8502 . ?
O16 H16B 0.8502 . ?
N1 N2 1.330(5) . ?
N1 C2 1.343(5) . ?
N2 C4 1.342(5) . ?
N2 H2 0.8600 . ?
N3 C7 1.328(6) . ?
N3 N4 1.352(5) . ?
N4 C9 1.350(6) . ?
N4 H4 0.8600 . ?
N5 C12 1.320(5) . ?
N5 N6 1.328(5) . ?
N6 C14 1.345(5) . ?
N6 H6 0.8600 . ?
C1 C2 1.480(6) . ?
C2 C3 1.394(6) . ?
C3 C4 1.364(6) . ?
C3 H3 0.9300 . ?
C4 C5 1.501(6) . ?
C6 C7 1.488(6) . ?
C7 C8 1.390(6) . ?
C8 C9 1.374(6) . ?
C8 H8 0.9300 . ?
C9 C10 1.471(6) . ?
C10 Sm1 2.942(4) 3_455 ?
C11 C12 1.483(6) . ?
C12 C13 1.380(6) . ?
C13 C14 1.370(6) . ?
C13 H13 0.9300 . ?
C14 C15 1.485(6) . ?
O17 H17A 0.8504 . ?
O17 H17B 0.8501 . ?

loop_
_geom_torsion_atom_site_label_1
_geom_torsion_atom_site_label_2
_geom_torsion_atom_site_label_3
_geom_torsion_atom_site_label_4
_geom_torsion
_geom_torsion_site_symmetry_1
_geom_torsion_site_symmetry_2
_geom_torsion_site_symmetry_3
_geom_torsion_site_symmetry_4
_geom_torsion_publ_flag
O14 Sm1 Sm2 O11 -178.01(13) . . . 1_545 ?
O4 Sm1 Sm2 O11 45.1(4) 4 . . 1_545 ?
O13 Sm1 Sm2 O11 -96.58(12) . . . 1_545 ?
O9 Sm1 Sm2 O11 161.35(14) . . . 1_545 ?
O16 Sm1 Sm2 O11 -24.49(14) . . . 1_545 ?
O15 Sm1 Sm2 O11 108.44(12) . . . 1_545 ?
O8 Sm1 Sm2 O11 42.61(12) 3_545 . . 1_545 ?
O1 Sm1 Sm2 O11 -81.56(13) . . . 1_545 ?
O7 Sm1 Sm2 O11 36.72(14) 3_545 . . 1_545 ?
C10 Sm1 Sm2 O11 38.24(13) 3_545 . . 1_545 ?
O14 Sm1 Sm2 O7 145.27(15) . . . 3_545 ?
O4 Sm1 Sm2 O7 8.4(5) 4 . . 3_545 ?
O13 Sm1 Sm2 O7 -133.30(14) . . . 3_545 ?
O9 Sm1 Sm2 O7 124.63(16) . . . 3_545 ?
O16 Sm1 Sm2 O7 -61.21(16) . . . 3_545 ?
O15 Sm1 Sm2 O7 71.72(14) . . . 3_545 ?
O8 Sm1 Sm2 O7 5.89(15) 3_545 . . 3_545 ?
O1 Sm1 Sm2 O7 -118.28(14) . . . 3_545 ?
C10 Sm1 Sm2 O7 1.52(16) 3_545 . . 3_545 ?
O14 Sm1 Sm2 O5 -27.8(2) . . . . ?
O4 Sm1 Sm2 O5 -164.7(5) 4 . . . ?
O13 Sm1 Sm2 O5 53.6(2) . . . . ?
O9 Sm1 Sm2 O5 -48.5(2) . . . . ?
O16 Sm1 Sm2 O5 125.7(2) . . . . ?
O15 Sm1 Sm2 O5 -101.4(2) . . . . ?
O8 Sm1 Sm2 O5 -167.2(2) 3_545 . . . ?
O1 Sm1 Sm2 O5 68.6(2) . . . . ?
O7 Sm1 Sm2 O5 -173.1(2) 3_545 . . . ?
C10 Sm1 Sm2 O5 -171.6(2) 3_545 . . . ?
O14 Sm1 Sm2 O3 104.41(12) . . . 3 ?
O4 Sm1 Sm2 O3 -32.5(4) 4 . . 3 ?
O13 Sm1 Sm2 O3 -174.16(12) . . . 3 ?
O9 Sm1 Sm2 O3 83.77(14) . . . 3 ?
O16 Sm1 Sm2 O3 -102.07(14) . . . 3 ?
O15 Sm1 Sm2 O3 30.86(12) . . . 3 ?
O8 Sm1 Sm2 O3 -34.97(12) 3_545 . . 3 ?
O1 Sm1 Sm2 O3 -159.14(13) . . . 3 ?
O7 Sm1 Sm2 O3 -40.86(14) 3_545 . . 3 ?
C10 Sm1 Sm2 O3 -39.34(13) 3_545 . . 3 ?
O14 Sm1 Sm2 O9 20.63(15) . . . . ?
O4 Sm1 Sm2 O9 -116.3(5) 4 . . . ?
O13 Sm1 Sm2 O9 102.06(14) . . . . ?
O16 Sm1 Sm2 O9 174.16(17) . . . . ?
O15 Sm1 Sm2 O9 -52.91(15) . . . . ?
O8 Sm1 Sm2 O9 -118.75(15) 3_545 . . . ?
O1 Sm1 Sm2 O9 117.09(15) . . . . ?
O7 Sm1 Sm2 O9 -124.63(16) 3_545 . . . ?
C10 Sm1 Sm2 O9 -123.11(16) 3_545 . . . ?
O14 Sm1 Sm2 O1 -96.46(13) . . . . ?
O4 Sm1 Sm2 O1 126.7(4) 4 . . . ?
O13 Sm1 Sm2 O1 -15.02(13) . . . . ?
O9 Sm1 Sm2 O1 -117.09(15) . . . . ?
O16 Sm1 Sm2 O1 57.07(15) . . . . ?
O15 Sm1 Sm2 O1 -170.00(13) . . . . ?
O8 Sm1 Sm2 O1 124.16(13) 3_545 . . . ?
O7 Sm1 Sm2 O1 118.28(14) 3_545 . . . ?
C10 Sm1 Sm2 O1 119.80(15) 3_545 . . . ?
O14 Sm1 Sm2 N1 -104.05(12) . . . . ?
O4 Sm1 Sm2 N1 119.1(4) 4 . . . ?
O13 Sm1 Sm2 N1 -22.62(12) . . . . ?
O9 Sm1 Sm2 N1 -124.68(14) . . . . ?
O16 Sm1 Sm2 N1 49.48(14) . . . . ?
O15 Sm1 Sm2 N1 -177.60(13) . . . . ?
O8 Sm1 Sm2 N1 116.57(12) 3_545 . . . ?
O1 Sm1 Sm2 N1 -7.59(13) . . . . ?
O7 Sm1 Sm2 N1 110.68(14) 3_545 . . . ?
C10 Sm1 Sm2 N1 112.21(13) 3_545 . . . ?
O14 Sm1 Sm2 N3 -34.07(12) . . . . ?
O4 Sm1 Sm2 N3 -171.0(4) 4 . . . ?
O13 Sm1 Sm2 N3 47.36(11) . . . . ?
O9 Sm1 Sm2 N3 -54.70(14) . . . . ?
O16 Sm1 Sm2 N3 119.46(14) . . . . ?
O15 Sm1 Sm2 N3 -107.61(12) . . . . ?
O8 Sm1 Sm2 N3 -173.45(12) 3_545 . . . ?
O1 Sm1 Sm2 N3 62.39(13) . . . . ?
O7 Sm1 Sm2 N3 -179.33(14) 3_545 . . . ?
C10 Sm1 Sm2 N3 -177.81(13) 3_545 . . . ?
O14 Sm1 Sm2 N5 37.25(12) . . . . ?
O4 Sm1 Sm2 N5 -99.6(4) 4 . . . ?
O13 Sm1 Sm2 N5 118.68(11) . . . . ?
O9 Sm1 Sm2 N5 16.62(14) . . . . ?
O16 Sm1 Sm2 N5 -169.22(15) . . . . ?
O15 Sm1 Sm2 N5 -36.29(12) . . . . ?
O8 Sm1 Sm2 N5 -102.13(12) 3_545 . . . ?
O1 Sm1 Sm2 N5 133.71(13) . . . . ?
O7 Sm1 Sm2 N5 -108.01(14) 3_545 . . . ?
C10 Sm1 Sm2 N5 -106.49(13) 3_545 . . . ?
O14 Sm1 O1 C1 -78.1(4) . . . . ?
O4 Sm1 O1 C1 18.9(5) 4 . . . ?
O13 Sm1 O1 C1 -11.4(4) . . . . ?
O9 Sm1 O1 C1 -139.2(4) . . . . ?
O16 Sm1 O1 C1 61.1(4) . . . . ?
O15 Sm1 O1 C1 -162.3(4) . . . . ?
O8 Sm1 O1 C1 122.9(4) 3_545 . . . ?
O7 Sm1 O1 C1 147.5(4) 3_545 . . . ?
C10 Sm1 O1 C1 133.0(4) 3_545 . . . ?
Sm2 Sm1 O1 C1 -177.2(4) . . . . ?
O14 Sm1 O1 Sm2 99.15(11) . . . . ?
O4 Sm1 O1 Sm2 -163.86(13) 4 . . . ?
O13 Sm1 O1 Sm2 165.82(12) . . . . ?
O9 Sm1 O1 Sm2 37.99(9) . . . . ?
O16 Sm1 O1 Sm2 -121.72(14) . . . . ?
O15 Sm1 O1 Sm2 14.89(19) . . . . ?
O8 Sm1 O1 Sm2 -59.84(12) 3_545 . . . ?
O7 Sm1 O1 Sm2 -35.24(9) 3_545 . . . ?
C10 Sm1 O1 Sm2 -49.75(11) 3_545 . . . ?
O11 Sm2 O1 C1 -69.8(3) 1_545 . . . ?
O7 Sm2 O1 C1 -144.2(3) 3_545 . . . ?
O5 Sm2 O1 C1 22.5(4) . . . . ?
O3 Sm2 O1 C1 -144.8(3) 3 . . . ?
O9 Sm2 O1 C1 140.7(3) . . . . ?
N1 Sm2 O1 C1 -10.8(3) . . . . ?
N3 Sm2 O1 C1 61.9(3) . . . . ?
N5 Sm2 O1 C1 120.0(3) . . . . ?
Sm1 Sm2 O1 C1 177.7(4) . . . . ?
O11 Sm2 O1 Sm1 112.53(11) 1_545 . . . ?
O7 Sm2 O1 Sm1 38.11(10) 3_545 . . . ?
O5 Sm2 O1 Sm1 -155.16(10) . . . . ?
O3 Sm2 O1 Sm1 37.6(2) 3 . . . ?
O9 Sm2 O1 Sm1 -36.98(10) . . . . ?
N1 Sm2 O1 Sm1 171.54(14) . . . . ?
N3 Sm2 O1 Sm1 -115.75(13) . . . . ?
N5 Sm2 O1 Sm1 -57.68(16) . . . . ?
O11 Sm2 O5 C6 152.7(4) 1_545 . . . ?
O7 Sm2 O5 C6 -167.4(3) 3_545 . . . ?
O3 Sm2 O5 C6 -136.7(4) 3 . . . ?
O9 Sm2 O5 C6 -35.2(4) . . . . ?
O1 Sm2 O5 C6 50.2(4) . . . . ?
N1 Sm2 O5 C6 80.2(4) . . . . ?
N3 Sm2 O5 C6 6.6(3) . . . . ?
N5 Sm2 O5 C6 -69.1(4) . . . . ?
Sm1 Sm2 O5 C6 -0.3(5) . . . . ?
O14 Sm1 O9 C11 29.7(4) . . . . ?
O4 Sm1 O9 C11 -7.6(5) 4 . . . ?
O13 Sm1 O9 C11 93.2(4) . . . . ?
O16 Sm1 O9 C11 -178.7(4) . . . . ?
O15 Sm1 O9 C11 -44.3(4) . . . . ?
O8 Sm1 O9 C11 -105.8(4) 3_545 . . . ?
O1 Sm1 O9 C11 151.3(4) . . . . ?
O7 Sm1 O9 C11 -138.1(4) 3_545 . . . ?
C10 Sm1 O9 C11 -122.8(4) 3_545 . . . ?
Sm2 Sm1 O9 C11 -170.2(4) . . . . ?
O14 Sm1 O9 Sm2 -160.10(14) . . . . ?
O4 Sm1 O9 Sm2 162.55(13) 4 . . . ?
O13 Sm1 O9 Sm2 -96.61(11) . . . . ?
O16 Sm1 O9 Sm2 -8.5(2) . . . . ?
O15 Sm1 O9 Sm2 125.89(13) . . . . ?
O8 Sm1 O9 Sm2 64.36(13) 3_545 . . . ?
O1 Sm1 O9 Sm2 -38.50(10) . . . . ?
O7 Sm1 O9 Sm2 32.07(10) 3_545 . . . ?
C10 Sm1 O9 Sm2 47.34(13) 3_545 . . . ?
O11 Sm2 O9 C11 137.1(3) 1_545 . . . ?
O7 Sm2 O9 C11 136.4(4) 3_545 . . . ?
O5 Sm2 O9 C11 -27.6(4) . . . . ?
O3 Sm2 O9 C11 62.2(3) 3 . . . ?
O1 Sm2 O9 C11 -150.1(4) . . . . ?
N1 Sm2 O9 C11 -121.3(3) . . . . ?
N3 Sm2 O9 C11 -66.0(3) . . . . ?
N5 Sm2 O9 C11 10.0(3) . . . . ?
Sm1 Sm2 O9 C11 171.3(4) . . . . ?
O11 Sm2 O9 Sm1 -34.2(2) 1_545 . . . ?
O7 Sm2 O9 Sm1 -34.90(10) 3_545 . . . ?
O5 Sm2 O9 Sm1 161.17(10) . . . . ?
O3 Sm2 O9 Sm1 -109.04(11) 3 . . . ?
O1 Sm2 O9 Sm1 38.59(10) . . . . ?
N1 Sm2 O9 Sm1 67.39(15) . . . . ?
N3 Sm2 O9 Sm1 122.72(13) . . . . ?
N5 Sm2 O9 Sm1 -161.26(16) . . . . ?
O11 Sm2 N1 N2 -68.7(3) 1_545 . . . ?
O7 Sm2 N1 N2 -142.2(3) 3_545 . . . ?
O5 Sm2 N1 N2 17.9(3) . . . . ?
O3 Sm2 N1 N2 -41.5(4) 3 . . . ?
O9 Sm2 N1 N2 143.5(3) . . . . ?
O1 Sm2 N1 N2 172.6(4) . . . . ?
N3 Sm2 N1 N2 85.4(3) . . . . ?
N5 Sm2 N1 N2 64.6(4) . . . . ?
Sm1 Sm2 N1 N2 178.0(3) . . . . ?
O11 Sm2 N1 C2 133.1(3) 1_545 . . . ?
O7 Sm2 N1 C2 59.6(3) 3_545 . . . ?
O5 Sm2 N1 C2 -140.3(3) . . . . ?
O3 Sm2 N1 C2 160.2(3) 3 . . . ?
O9 Sm2 N1 C2 -14.8(4) . . . . ?
O1 Sm2 N1 C2 14.3(3) . . . . ?
N3 Sm2 N1 C2 -72.8(3) . . . . ?
N5 Sm2 N1 C2 -93.7(4) . . . . ?
Sm1 Sm2 N1 C2 19.7(3) . . . . ?
C2 N1 N2 C4 -0.1(5) . . . . ?
Sm2 N1 N2 C4 -160.5(3) . . . . ?
O11 Sm2 N3 C7 -55.2(4) 1_545 . . . ?
O7 Sm2 N3 C7 170.9(3) 3_545 . . . ?
O5 Sm2 N3 C7 -6.1(3) . . . . ?
O3 Sm2 N3 C7 44.4(4) 3 . . . ?
O9 Sm2 N3 C7 140.8(3) . . . . ?
O1 Sm2 N3 C7 -154.0(3) . . . . ?
N1 Sm2 N3 C7 -89.6(3) . . . . ?
N5 Sm2 N3 C7 75.7(3) . . . . ?
Sm1 Sm2 N3 C7 171.5(3) . . . . ?
O11 Sm2 N3 N4 136.5(4) 1_545 . . . ?
O7 Sm2 N3 N4 2.6(5) 3_545 . . . ?
O5 Sm2 N3 N4 -174.5(4) . . . . ?
O3 Sm2 N3 N4 -123.9(4) 3 . . . ?
O9 Sm2 N3 N4 -27.5(4) . . . . ?
O1 Sm2 N3 N4 37.7(4) . . . . ?
N1 Sm2 N3 N4 102.1(4) . . . . ?
N5 Sm2 N3 N4 -92.6(4) . . . . ?
Sm1 Sm2 N3 N4 3.2(4) . . . . ?
C7 N3 N4 C9 -0.3(5) . . . . ?
Sm2 N3 N4 C9 168.8(3) . . . . ?
O11 Sm2 N5 C12 -152.8(3) 1_545 . . . ?
O7 Sm2 N5 C12 -57.4(4) 3_545 . . . ?
O5 Sm2 N5 C12 143.4(4) . . . . ?
O3 Sm2 N5 C12 -129.8(4) 3 . . . ?
O9 Sm2 N5 C12 -6.6(3) . . . . ?
O1 Sm2 N5 C12 14.3(4) . . . . ?
N1 Sm2 N5 C12 96.6(4) . . . . ?
N3 Sm2 N5 C12 75.9(3) . . . . ?
Sm1 Sm2 N5 C12 -17.9(4) . . . . ?
O11 Sm2 N5 N6 31.2(5) 1_545 . . . ?
O7 Sm2 N5 N6 126.5(4) 3_545 . . . ?
O5 Sm2 N5 N6 -32.6(4) . . . . ?
O3 Sm2 N5 N6 54.1(4) 3 . . . ?
O9 Sm2 N5 N6 177.3(4) . . . . ?
O1 Sm2 N5 N6 -161.7(4) . . . . ?
N1 Sm2 N5 N6 -79.5(4) . . . . ?
N3 Sm2 N5 N6 -100.2(4) . . . . ?
Sm1 Sm2 N5 N6 166.0(4) . . . . ?
C12 N5 N6 C14 1.0(5) . . . . ?
Sm2 N5 N6 C14 177.5(3) . . . . ?
Sm1 O1 C1 O2 2.0(7) . . . . ?
Sm2 O1 C1 O2 -174.8(3) . . . . ?
Sm1 O1 C1 C2 -176.8(3) . . . . ?
Sm2 O1 C1 C2 6.5(5) . . . . ?
N2 N1 C2 C3 0.1(5) . . . . ?
Sm2 N1 C2 C3 163.7(3) . . . . ?
N2 N1 C2 C1 178.8(4) . . . . ?
Sm2 N1 C2 C1 -17.7(5) . . . . ?
O2 C1 C2 N1 -171.3(4) . . . . ?
O1 C1 C2 N1 7.6(6) . . . . ?
O2 C1 C2 C3 7.1(8) . . . . ?
O1 C1 C2 C3 -174.1(5) . . . . ?
N1 C2 C3 C4 -0.1(6) . . . . ?
C1 C2 C3 C4 -178.5(5) . . . . ?
N1 N2 C4 C3 0.0(5) . . . . ?
N1 N2 C4 C5 -179.6(4) . . . . ?
C2 C3 C4 N2 0.1(6) . . . . ?
C2 C3 C4 C5 179.6(4) . . . . ?
Sm1 O4 C5 O3 -0.4(8) 4_454 . . . ?
Sm1 O4 C5 C4 178.2(3) 4_454 . . . ?
Sm2 O3 C5 O4 -131.6(8) 3_445 . . . ?
Sm2 O3 C5 C4 49.8(11) 3_445 . . . ?
N2 C4 C5 O4 -4.8(6) . . . . ?
C3 C4 C5 O4 175.7(5) . . . . ?
N2 C4 C5 O3 173.9(4) . . . . ?
C3 C4 C5 O3 -5.5(8) . . . . ?
Sm2 O5 C6 O6 171.7(4) . . . . ?
Sm2 O5 C6 C7 -6.0(6) . . . . ?
N4 N3 C7 C8 -0.2(5) . . . . ?
Sm2 N3 C7 C8 -172.1(3) . . . . ?
N4 N3 C7 C6 177.9(4) . . . . ?
Sm2 N3 C7 C6 6.0(5) . . . . ?
O6 C6 C7 N3 -178.5(5) . . . . ?
O5 C6 C7 N3 -0.7(6) . . . . ?
O6 C6 C7 C8 -0.8(8) . . . . ?
O5 C6 C7 C8 177.0(5) . . . . ?
N3 C7 C8 C9 0.6(6) . . . . ?
C6 C7 C8 C9 -177.2(5) . . . . ?
N3 N4 C9 C8 0.7(5) . . . . ?
N3 N4 C9 C10 -177.7(4) . . . . ?
C7 C8 C9 N4 -0.8(5) . . . . ?
C7 C8 C9 C10 177.4(5) . . . . ?
Sm1 O8 C10 O7 8.6(5) 3_455 . . . ?
Sm1 O8 C10 C9 -170.9(4) 3_455 . . . ?
Sm2 O7 C10 O8 161.0(8) 3_455 . . . ?
Sm1 O7 C10 O8 -8.2(5) 3_455 . . . ?
Sm2 O7 C10 C9 -19.6(14) 3_455 . . . ?
Sm1 O7 C10 C9 171.2(4) 3_455 . . . ?
Sm2 O7 C10 Sm1 169.2(11) 3_455 . . 3_455 ?
N4 C9 C10 O8 13.9(7) . . . . ?
C8 C9 C10 O8 -164.1(5) . . . . ?
N4 C9 C10 O7 -165.5(4) . . . . ?
C8 C9 C10 O7 16.5(8) . . . . ?
N4 C9 C10 Sm1 -63(3) . . . 3_455 ?
C8 C9 C10 Sm1 119(2) . . . 3_455 ?
Sm1 O9 C11 O10 -23.5(8) . . . . ?
Sm2 O9 C11 O10 168.0(4) . . . . ?
Sm1 O9 C11 C12 156.6(3) . . . . ?
Sm2 O9 C11 C12 -12.0(6) . . . . ?
N6 N5 C12 C13 -0.8(5) . . . . ?
Sm2 N5 C12 C13 -177.9(3) . . . . ?
N6 N5 C12 C11 -179.1(4) . . . . ?
Sm2 N5 C12 C11 3.8(6) . . . . ?
O10 C11 C12 N5 -174.9(5) . . . . ?
O9 C11 C12 N5 5.1(7) . . . . ?
O10 C11 C12 C13 7.2(9) . . . . ?
O9 C11 C12 C13 -172.8(5) . . . . ?
N5 C12 C13 C14 0.4(6) . . . . ?
C11 C12 C13 C14 178.3(5) . . . . ?
N5 N6 C14 C13 -0.8(5) . . . . ?
N5 N6 C14 C15 179.9(4) . . . . ?
C12 C13 C14 N6 0.3(6) . . . . ?
C12 C13 C14 C15 179.4(5) . . . . ?
Sm2 O11 C15 O12 143.9(6) 1_565 . . . ?
Sm2 O11 C15 C14 -35.3(10) 1_565 . . . ?
N6 C14 C15 O12 -5.8(6) . . . . ?
C13 C14 C15 O12 175.1(5) . . . . ?
N6 C14 C15 O11 173.4(4) . . . . ?
C13 C14 C15 O11 -5.7(8) . . . . ?
